data_4128579
loop_
_publ_author_name
'Hanson, Carly S.'
'Psaltakis, Mary C.'
'Cortes, Janiel J.'
'Devery, 3rd, James J'

_publ_section_title
;
 Catalyst Behavior in Metal-Catalyzed Carbonyl-Olefin Metathesis.
;
_journal_issue 30
_journal_name_full 'Journal of the American Chemical Society'
_journal_page_first 11870
_journal_page_last 11880
_journal_paper_doi 10.1021/jacs.9b02613
_journal_volume 141
_journal_year 2019
_chemical_formula_moiety 'C18 H36 Fe O6, 2(Cl4 Fe)'
_chemical_formula_sum 'C18 H36 Cl8 Fe3 O6'
_chemical_formula_weight 799.62
_space_group_crystal_system monoclinic
_space_group_IT_number 14
_space_group_name_Hall '-P 2yn'
_space_group_name_H-M_alt 'P 1 21/n 1'
_atom_sites_solution_hydrogens geom
_atom_sites_solution_primary dual
_audit_creation_date 2018-07-27
_audit_creation_method
;
Olex2 1.2
(compiled 2018.05.29 svn.r3508 for OlexSys, GUI svn.r5506)
;
_cell_angle_alpha 90
_cell_angle_beta 91.1083(8)
_cell_angle_gamma 90
_cell_formula_units_Z 2
_cell_length_a 9.1760(3)
_cell_length_b 18.7713(7)
_cell_length_c 10.2557(4)
_cell_measurement_reflns_used 7136
_cell_measurement_temperature 100(2)
_cell_measurement_theta_max 29.576
_cell_measurement_theta_min 2.471
_cell_volume 1766.17(11)
_computing_cell_refinement 'SAINT V8.38A (?, 2016)'
_computing_data_collection 'APEX2 V2014.11-0 (Bruker, 2014)'
_computing_data_reduction 'SAINT V8.38A (?, 2016)'
_computing_molecular_graphics 'Olex2 (Dolomanov et al., 2009)'
_computing_publication_material 'Olex2 (Dolomanov et al., 2009)'
_computing_structure_refinement 'ShelXL (Sheldrick, 2015)'
_computing_structure_solution 'ShelXT (Sheldrick, 2015)'
_diffrn_ambient_temperature 100.01
_diffrn_detector_area_resol_mean 8
_diffrn_measured_fraction_theta_full 0.999
_diffrn_measured_fraction_theta_max 0.999
_diffrn_measurement_device_type 'Bruker Kappa APEX CCD area detector'
_diffrn_measurement_method '\w and \f scans'
_diffrn_radiation_monochromator graphite
_diffrn_radiation_type MoK\a
_diffrn_radiation_wavelength 0.71073
_diffrn_reflns_av_R_equivalents 0.0526
_diffrn_reflns_av_unetI/netI 0.0392
_diffrn_reflns_Laue_measured_fraction_full 0.999
_diffrn_reflns_Laue_measured_fraction_max 0.999
_diffrn_reflns_limit_h_max 12
_diffrn_reflns_limit_h_min -12
_diffrn_reflns_limit_k_max 23
_diffrn_reflns_limit_k_min -26
_diffrn_reflns_limit_l_max 11
_diffrn_reflns_limit_l_min -14
_diffrn_reflns_number 24450
_diffrn_reflns_point_group_measured_fraction_full 0.999
_diffrn_reflns_point_group_measured_fraction_max 0.999
_diffrn_reflns_theta_full 25.242
_diffrn_reflns_theta_max 29.630
_diffrn_reflns_theta_min 2.471
_diffrn_source 'sealed tube'
_exptl_absorpt_coefficient_mu 1.848
_exptl_absorpt_correction_T_max 0.7459
_exptl_absorpt_correction_T_min 0.6708
_exptl_absorpt_correction_type multi-scan
_exptl_absorpt_process_details
'SADABS-2016/2 (Bruker,2016/2) was used for absorption correction. wR2(int) was 0.0681 before and 0.0613 after correction. The Ratio of minimum to maximum transmission is 0.8993. The \l/2 correction factor is Not present.'
_exptl_crystal_colour orange
_exptl_crystal_density_diffrn 1.504
_exptl_crystal_description tabular
_exptl_crystal_F_000 812
_exptl_crystal_recrystallization_method 'The material was recrystallised from --- by as supplied'
_exptl_crystal_size_max 0.207
_exptl_crystal_size_mid 0.177
_exptl_crystal_size_min 0.063
_refine_diff_density_max 0.343
_refine_diff_density_min -0.367
_refine_diff_density_rms 0.064
_refine_ls_extinction_method none
_refine_ls_goodness_of_fit_ref 1.030
_refine_ls_hydrogen_treatment constr
_refine_ls_matrix_type full
_refine_ls_number_parameters 194
_refine_ls_number_reflns 4978
_refine_ls_number_restraints 0
_refine_ls_restrained_S_all 1.030
_refine_ls_R_factor_all 0.0415
_refine_ls_R_factor_gt 0.0295
_refine_ls_shift/su_max 0.000
_refine_ls_shift/su_mean 0.000
_refine_ls_structure_factor_coef Fsqd
_refine_ls_weighting_details 'w=1/[\s^2^(Fo^2^)+(0.0318P)^2^+0.4019P] where P=(Fo^2^+2Fc^2^)/3'
_refine_ls_weighting_scheme calc
_refine_ls_wR_factor_gt 0.0713
_refine_ls_wR_factor_ref 0.0766
_reflns_Friedel_coverage 0.000
_reflns_number_gt 4024
_reflns_number_total 4978
_reflns_threshold_expression 'I > 2\s(I)'
_cod_data_source_file ja9b02613_si_003.cif
_cod_data_source_block cx1362
_cod_database_code 4128579
_shelx_shelxl_version_number 2018/1
_shelx_space_group_comment
;
The symmetry employed for this shelxl refinement is uniquely defined
by the following loop, which should always be used as a source of
symmetry information in preference to the above space-group names.
They are only intended as comments.
;
_shelx_estimated_absorpt_t_max 0.892
_shelx_estimated_absorpt_t_min 0.701
_olex2_refinement_description
;
1. Fixed Uiso
 At 1.5 times of:
  All C(H,H,H) groups
2. Others
 Sof(Cl2A)=Sof(Cl3A)=Sof(Cl4A)=1-FVAR(1)
 Sof(Cl2)=Sof(Cl3)=Sof(Cl4)=FVAR(1)
3.a Idealised Me refined as rotating group:
 C2(H2A,H2B,H2C), C3(H3A,H3B,H3C), C5(H5A,H5B,H5C), C6(H6A,H6B,H6C), C8(H8A,
 H8B,H8C), C9(H9A,H9B,H9C)
;
_olex2_date_sample_data_collection 2018-07-26
_olex2_date_sample_submission 2018-07-26
_olex2_diffrn_ambient_temperature_device 'Oxford Cryosystems'
_olex2_exptl_crystal_mounting_method 'The crystal was mounted on a MITIGEN holder in Paratone'
_olex2_submission_original_sample_id cx1362
_olex2_submission_special_instructions 'No special instructions were received'

loop_
_space_group_symop_operation_xyz
'x, y, z'
'-x+1/2, y+1/2, -z+1/2'
'-x, -y, -z'
'x-1/2, -y-1/2, z-1/2'

loop_
_atom_site_label
_atom_site_type_symbol
_atom_site_fract_x
_atom_site_fract_y
_atom_site_fract_z
_atom_site_U_iso_or_equiv
_atom_site_adp_type
_atom_site_occupancy
_atom_site_site_symmetry_order
_atom_site_calc_flag
_atom_site_refinement_flags_posn
_atom_site_refinement_flags_adp
_atom_site_refinement_flags_occupancy
_atom_site_disorder_assembly
_atom_site_disorder_group
Fe1 Fe 0.500000 0.500000 1.000000 0.02278(8) Uani 1 2 d S T P . .
O1 O 0.63115(12) 0.48039(6) 0.83790(11) 0.0248(2) Uani 1 1 d . . . . .
O2 O 0.33106(12) 0.54290(7) 0.88147(11) 0.0288(3) Uani 1 1 d . . . . .
O3 O 0.40457(13) 0.39851(6) 0.98653(11) 0.0274(3) Uani 1 1 d . . . . .
C1 C 0.68731(18) 0.43312(9) 0.77573(16) 0.0257(3) Uani 1 1 d . . . . .
C2 C 0.6846(2) 0.35710(10) 0.8164(2) 0.0344(4) Uani 1 1 d . . . . .
H2A H 0.644041 0.353400 0.903842 0.052 Uiso 1 1 calc GR . . . .
H2B H 0.784050 0.338027 0.817545 0.052 Uiso 1 1 calc GR . . . .
H2C H 0.623974 0.329770 0.754643 0.052 Uiso 1 1 calc GR . . . .
C3 C 0.7630(3) 0.45094(13) 0.6528(2) 0.0516(6) Uani 1 1 d . . . . .
H3A H 0.756522 0.502338 0.636997 0.077 Uiso 1 1 calc GR . . . .
H3B H 0.716634 0.425287 0.579849 0.077 Uiso 1 1 calc GR . . . .
H3C H 0.865672 0.436909 0.660672 0.077 Uiso 1 1 calc GR . . . .
C4 C 0.30923(18) 0.57692(10) 0.78074(16) 0.0266(3) Uani 1 1 d . . . . .
C5 C 0.4273(2) 0.61455(11) 0.71406(19) 0.0360(4) Uani 1 1 d . . . . .
H5A H 0.416669 0.665999 0.727017 0.054 Uiso 1 1 calc GR . . . .
H5B H 0.422208 0.603761 0.620585 0.054 Uiso 1 1 calc GR . . . .
H5C H 0.521667 0.598926 0.750194 0.054 Uiso 1 1 calc GR . . . .
C6 C 0.1591(2) 0.58033(14) 0.7226(2) 0.0457(5) Uani 1 1 d . . . . .
H6A H 0.090945 0.556322 0.780465 0.068 Uiso 1 1 calc GR . . . .
H6B H 0.157624 0.556651 0.637427 0.068 Uiso 1 1 calc GR . . . .
H6C H 0.130042 0.630250 0.711739 0.068 Uiso 1 1 calc GR . . . .
C7 C 0.28730(19) 0.36761(10) 0.98085(16) 0.0272(3) Uani 1 1 d . . . . .
C8 C 0.14653(19) 0.40639(11) 0.9881(2) 0.0366(4) Uani 1 1 d . . . . .
H8A H 0.165326 0.456953 1.005258 0.055 Uiso 1 1 calc GR . . . .
H8B H 0.088696 0.386438 1.058633 0.055 Uiso 1 1 calc GR . . . .
H8C H 0.092732 0.401362 0.905112 0.055 Uiso 1 1 calc GR . . . .
C9 C 0.2829(2) 0.28886(11) 0.9664(2) 0.0406(5) Uani 1 1 d . . . . .
H9A H 0.378661 0.271625 0.939837 0.061 Uiso 1 1 calc GR . . . .
H9B H 0.209384 0.275885 0.900049 0.061 Uiso 1 1 calc GR . . . .
H9C H 0.257781 0.267142 1.049947 0.061 Uiso 1 1 calc GR . . . .
Fe2 Fe 0.24991(2) 0.32882(2) 0.54663(2) 0.02173(7) Uani 1 1 d . . . . .
Cl1 Cl 0.18937(5) 0.33603(3) 0.34014(4) 0.03409(11) Uani 1 1 d . . . . .
Cl2 Cl 0.3709(5) 0.42593(17) 0.6053(5) 0.0428(7) Uani 0.700(16) 1 d . . . A 1
Cl2A Cl 0.3322(13) 0.4250(4) 0.6318(7) 0.0440(13) Uani 0.300(16) 1 d . . . A 2
Cl3 Cl 0.3885(4) 0.23681(16) 0.5905(4) 0.0371(5) Uani 0.700(16) 1 d . . . A 1
Cl3A Cl 0.4211(10) 0.2493(5) 0.5629(8) 0.0383(11) Uani 0.300(16) 1 d . . . A 2
Cl4 Cl 0.0535(5) 0.3192(3) 0.6614(6) 0.0625(10) Uani 0.700(16) 1 d . . . A 1
Cl4A Cl 0.0584(12) 0.2977(7) 0.6594(13) 0.061(2) Uani 0.300(16) 1 d . . . A 2

loop_
_atom_site_aniso_label
_atom_site_aniso_U_11
_atom_site_aniso_U_22
_atom_site_aniso_U_33
_atom_site_aniso_U_23
_atom_site_aniso_U_13
_atom_site_aniso_U_12
Fe1 0.02256(15) 0.02423(18) 0.02159(16) 0.00024(13) 0.00102(12) -0.00089(12)
O1 0.0299(6) 0.0216(6) 0.0230(6) -0.0021(5) -0.0003(4) -0.0001(5)
O2 0.0267(5) 0.0377(7) 0.0221(6) 0.0018(5) 0.0020(4) 0.0027(5)
O3 0.0305(6) 0.0263(6) 0.0255(6) -0.0011(5) 0.0014(5) -0.0024(5)
C1 0.0272(8) 0.0278(9) 0.0222(8) 0.0013(7) -0.0012(6) 0.0012(6)
C2 0.0366(9) 0.0271(10) 0.0398(10) 0.0043(8) 0.0072(8) 0.0081(7)
C3 0.0784(16) 0.0397(13) 0.0375(11) 0.0073(10) 0.0251(11) 0.0138(11)
C4 0.0283(8) 0.0281(9) 0.0234(8) -0.0065(7) 0.0013(6) 0.0080(6)
C5 0.0420(10) 0.0310(10) 0.0349(10) 0.0070(8) -0.0044(8) -0.0045(8)
C6 0.0303(9) 0.0743(16) 0.0324(10) 0.0054(10) -0.0007(7) 0.0137(10)
C7 0.0355(8) 0.0267(9) 0.0195(7) -0.0005(7) 0.0008(6) -0.0039(7)
C8 0.0291(8) 0.0299(10) 0.0510(12) -0.0048(9) 0.0047(8) -0.0065(7)
C9 0.0508(11) 0.0255(10) 0.0453(12) -0.0007(9) -0.0017(9) -0.0027(8)
Fe2 0.02057(11) 0.01948(13) 0.02498(12) -0.00367(9) -0.00325(8) 0.00436(8)
Cl1 0.0361(2) 0.0369(3) 0.0288(2) -0.00083(18) -0.01135(17) -0.00240(18)
Cl2 0.0559(12) 0.0237(5) 0.0478(13) -0.0083(8) -0.0254(9) -0.0024(7)
Cl2A 0.075(3) 0.0225(11) 0.0344(17) -0.0040(11) -0.0075(18) -0.013(2)
Cl3 0.0420(9) 0.0255(7) 0.0434(10) -0.0002(6) -0.0083(7) 0.0138(6)
Cl3A 0.041(2) 0.0302(19) 0.044(2) 0.0032(15) -0.0049(15) 0.0187(15)
Cl4 0.0275(9) 0.115(3) 0.0458(9) -0.0066(17) 0.0097(7) 0.0125(13)
Cl4A 0.036(3) 0.102(5) 0.046(3) 0.014(3) 0.004(2) -0.028(3)

loop_
_atom_type_symbol
_atom_type_description
_atom_type_scat_dispersion_real
_atom_type_scat_dispersion_imag
_atom_type_scat_source
C C 0.0033 0.0016 'International Tables Vol C Tables 4.2.6.8 and 6.1.1.4'
H H 0.0000 0.0000 'International Tables Vol C Tables 4.2.6.8 and 6.1.1.4'
Cl Cl 0.1484 0.1585 'International Tables Vol C Tables 4.2.6.8 and 6.1.1.4'
Fe Fe 0.3463 0.8444 'International Tables Vol C Tables 4.2.6.8 and 6.1.1.4'
O O 0.0106 0.0060 'International Tables Vol C Tables 4.2.6.8 and 6.1.1.4'

loop_
_geom_angle_atom_site_label_1
_geom_angle_atom_site_label_2
_geom_angle_atom_site_label_3
_geom_angle
_geom_angle_site_symmetry_1
_geom_angle_site_symmetry_3
O1 Fe1 O1 180.0 3_667 .
O1 Fe1 O2 87.90(4) . 3_667
O1 Fe1 O2 87.90(4) 3_667 .
O1 Fe1 O2 92.10(4) . .
O1 Fe1 O2 92.10(4) 3_667 3_667
O2 Fe1 O2 180.0 3_667 .
O3 Fe1 O1 91.92(5) 3_667 3_667
O3 Fe1 O1 91.92(5) . .
O3 Fe1 O1 88.08(5) 3_667 .
O3 Fe1 O1 88.08(5) . 3_667
O3 Fe1 O2 89.56(5) . 3_667
O3 Fe1 O2 90.43(5) 3_667 3_667
O3 Fe1 O2 89.57(5) 3_667 .
O3 Fe1 O2 90.44(5) . .
O3 Fe1 O3 180.0 3_667 .
C1 O1 Fe1 142.99(12) . .
C4 O2 Fe1 142.10(11) . .
C7 O3 Fe1 143.02(12) . .
O1 C1 C2 123.01(16) . .
O1 C1 C3 119.37(17) . .
C2 C1 C3 117.62(17) . .
C1 C2 H2A 109.5 . .
C1 C2 H2B 109.5 . .
C1 C2 H2C 109.5 . .
H2A C2 H2B 109.5 . .
H2A C2 H2C 109.5 . .
H2B C2 H2C 109.5 . .
C1 C3 H3A 109.5 . .
C1 C3 H3B 109.5 . .
C1 C3 H3C 109.5 . .
H3A C3 H3B 109.5 . .
H3A C3 H3C 109.5 . .
H3B C3 H3C 109.5 . .
O2 C4 C5 122.05(15) . .
O2 C4 C6 119.53(17) . .
C5 C4 C6 118.42(16) . .
C4 C5 H5A 109.5 . .
C4 C5 H5B 109.5 . .
C4 C5 H5C 109.5 . .
H5A C5 H5B 109.5 . .
H5A C5 H5C 109.5 . .
H5B C5 H5C 109.5 . .
C4 C6 H6A 109.5 . .
C4 C6 H6B 109.5 . .
C4 C6 H6C 109.5 . .
H6A C6 H6B 109.5 . .
H6A C6 H6C 109.5 . .
H6B C6 H6C 109.5 . .
O3 C7 C8 122.02(17) . .
O3 C7 C9 119.92(17) . .
C8 C7 C9 118.06(16) . .
C7 C8 H8A 109.5 . .
C7 C8 H8B 109.5 . .
C7 C8 H8C 109.5 . .
H8A C8 H8B 109.5 . .
H8A C8 H8C 109.5 . .
H8B C8 H8C 109.5 . .
C7 C9 H9A 109.5 . .
C7 C9 H9B 109.5 . .
C7 C9 H9C 109.5 . .
H9A C9 H9B 109.5 . .
H9A C9 H9C 109.5 . .
H9B C9 H9C 109.5 . .
Cl1 Fe2 Cl2 109.25(13) . .
Cl1 Fe2 Cl3 112.63(10) . .
Cl1 Fe2 Cl4A 109.6(4) . .
Cl2A Fe2 Cl1 115.17(18) . .
Cl2A Fe2 Cl3A 107.5(2) . .
Cl2A Fe2 Cl4A 106.8(3) . .
Cl3 Fe2 Cl2 107.94(10) . .
Cl3A Fe2 Cl1 106.7(2) . .
Cl3A Fe2 Cl4A 111.2(3) . .
Cl4 Fe2 Cl1 109.36(15) . .
Cl4 Fe2 Cl2 109.73(14) . .
Cl4 Fe2 Cl3 107.88(13) . .

loop_
_geom_bond_atom_site_label_1
_geom_bond_atom_site_label_2
_geom_bond_distance
_geom_bond_site_symmetry_2
Fe1 O1 2.1036(12) 3_667
Fe1 O1 2.1036(12) .
Fe1 O2 2.1111(11) .
Fe1 O2 2.1110(11) 3_667
Fe1 O3 2.1000(12) 3_667
Fe1 O3 2.1001(12) .
O1 C1 1.213(2) .
O2 C4 1.228(2) .
O3 C7 1.223(2) .
C1 C2 1.487(3) .
C1 C3 1.489(3) .
C2 H2A 0.9800 .
C2 H2B 0.9800 .
C2 H2C 0.9800 .
C3 H3A 0.9800 .
C3 H3B 0.9800 .
C3 H3C 0.9800 .
C4 C5 1.473(3) .
C4 C6 1.492(2) .
C5 H5A 0.9800 .
C5 H5B 0.9800 .
C5 H5C 0.9800 .
C6 H6A 0.9800 .
C6 H6B 0.9800 .
C6 H6C 0.9800 .
C7 C8 1.486(3) .
C7 C9 1.486(3) .
C8 H8A 0.9800 .
C8 H8B 0.9800 .
C8 H8C 0.9800 .
C9 H9A 0.9800 .
C9 H9B 0.9800 .
C9 H9C 0.9800 .
Fe2 Cl1 2.1831(5) .
Fe2 Cl2 2.212(3) .
Fe2 Cl2A 2.138(7) .
Fe2 Cl3 2.187(2) .
Fe2 Cl3A 2.172(5) .
Fe2 Cl4 2.179(4) .
Fe2 Cl4A 2.201(10) .

loop_
_geom_torsion_atom_site_label_1
_geom_torsion_atom_site_label_2
_geom_torsion_atom_site_label_3
_geom_torsion_atom_site_label_4
_geom_torsion
Fe1 O1 C1 C2 -6.2(3)
Fe1 O1 C1 C3 173.79(15)
Fe1 O2 C4 C5 -13.2(3)
Fe1 O2 C4 C6 166.46(15)
Fe1 O3 C7 C8 -2.4(3)
Fe1 O3 C7 C9 177.63(14)
